data_7157307
loop_
_publ_author_name
'Hou, Ji-Qin'
'Yu, Jiang-Hong'
'Zhao, Heng'
'Dong, Ying-Ying'
'Peng, Qiu-Shi'
'Zhang, Bao-Bao'
'Wang, Hao'

_publ_section_title
;
 Biomimetic total syntheses of baefrutones A-D, baeckenon B, and
 frutescones A, D-F.
;
_journal_issue 6
_journal_name_full 'Organic &amp; biomolecular chemistry'
_journal_page_first 1135
_journal_page_last 1139
_journal_paper_doi 10.1039/c9ob02490e
_journal_volume 18
_journal_year 2020
_chemical_absolute_configuration ad
_chemical_formula_moiety 'C35 H48 O7'
_chemical_formula_sum 'C35 H48 O7'
_chemical_formula_weight 580.73
_space_group_crystal_system orthorhombic
_space_group_IT_number 19
_space_group_name_Hall 'P 2ac 2ab'
_space_group_name_H-M_alt 'P 21 21 21'
_atom_sites_solution_hydrogens geom
_atom_sites_solution_primary direct
_audit_creation_date 2019-10-14
_audit_creation_method
;
Olex2 1.2
(compiled 2018.05.29 svn.r3508 for OlexSys, GUI svn.r5506)
;
_audit_update_record
;
2019-10-30 deposited with the CCDC.	2020-01-09 downloaded from the CCDC.
;
_cell_angle_alpha 90
_cell_angle_beta 90
_cell_angle_gamma 90
_cell_formula_units_Z 4
_cell_length_a 11.3336(2)
_cell_length_b 16.1275(3)
_cell_length_c 18.2549(3)
_cell_measurement_reflns_used 9765
_cell_measurement_temperature 299.99(10)
_cell_measurement_theta_max 75.9730
_cell_measurement_theta_min 3.6640
_cell_volume 3336.68(10)
_computing_cell_refinement 'CrysAlisPro 1.171.40.14a (Rigaku OD, 2018)'
_computing_data_collection 'CrysAlisPro 1.171.40.14a (Rigaku OD, 2018)'
_computing_data_reduction 'CrysAlisPro 1.171.40.14a (Rigaku OD, 2018)'
_computing_molecular_graphics 'Olex2 (Dolomanov et al., 2009)'
_computing_publication_material 'Olex2 (Dolomanov et al., 2009)'
_computing_structure_refinement 'ShelXL (Sheldrick, 2015)'
_computing_structure_solution 'ShelXS (Sheldrick, 2008)'
_diffrn_ambient_environment air
_diffrn_ambient_temperature 299.99(10)
_diffrn_detector 'CCD plate'
_diffrn_detector_type HyPix
_diffrn_measured_fraction_theta_full 0.999
_diffrn_measured_fraction_theta_max 0.964
_diffrn_measurement_details
;
List of Runs (angles in degrees, time in seconds):

  # Type    Start    End  Width  t~exp~   \w     \q     \k     \f   Frames
#--------------------------------------------------------------------------
  1  \w     23.00 118.00   0.50    0.05    --   46.37  76.00 155.00  190
  2  \w   -168.00 -85.00   0.50    0.20    -- -100.00 -50.00 169.00  166
  3  \w   -123.00 -27.00   0.50    0.20    -- -100.00  76.00 155.00  192
  4  \w   -168.00 -88.00   0.50    0.20    -- -100.00-107.00 -56.00  160
  5  \w    -95.00 -20.00   0.50    0.05    --  -46.37 125.00 -60.00  150
  6  \w     73.00 118.00   0.50    0.05    --   46.37 125.00  90.00   90
  7  \w     73.00 118.00   0.50    0.05    --   46.37 125.00-180.00   90
  8  \w   -168.00 -84.00   0.50    0.20    -- -100.00 -94.00 150.00  168
  9  \w     93.00 169.00   0.50    0.20    --  107.75  45.00 -60.00  152
 10  \w     90.00 169.00   0.50    0.20    --  107.75  61.00  30.00  158
;
_diffrn_measurement_device 'four-circle diffractometer'
_diffrn_measurement_device_type 'Rigaku Oxford CCD diffractometer'
_diffrn_measurement_method '\w scans'
_diffrn_orient_matrix_type 'CrysAlisPro convention (1999,Acta A55,543-557)'
_diffrn_orient_matrix_UB_11 -0.0048381000
_diffrn_orient_matrix_UB_12 -0.0259038000
_diffrn_orient_matrix_UB_13 -0.0811616000
_diffrn_orient_matrix_UB_21 0.1126114000
_diffrn_orient_matrix_UB_22 -0.0522139000
_diffrn_orient_matrix_UB_23 0.0104054000
_diffrn_orient_matrix_UB_31 -0.0760653000
_diffrn_orient_matrix_UB_32 -0.0757104000
_diffrn_orient_matrix_UB_33 0.0204349000
_diffrn_radiation_monochromator mirror
_diffrn_radiation_probe x-ray
_diffrn_radiation_type CuK\a
_diffrn_radiation_wavelength 1.54184
_diffrn_reflns_av_R_equivalents 0.0370
_diffrn_reflns_av_unetI/netI 0.0407
_diffrn_reflns_Laue_measured_fraction_full 0.999
_diffrn_reflns_Laue_measured_fraction_max 0.964
_diffrn_reflns_limit_h_max 14
_diffrn_reflns_limit_h_min -14
_diffrn_reflns_limit_k_max 17
_diffrn_reflns_limit_k_min -20
_diffrn_reflns_limit_l_max 22
_diffrn_reflns_limit_l_min -22
_diffrn_reflns_number 18117
_diffrn_reflns_point_group_measured_fraction_full 0.983
_diffrn_reflns_point_group_measured_fraction_max 0.930
_diffrn_reflns_theta_full 67.684
_diffrn_reflns_theta_max 76.558
_diffrn_reflns_theta_min 3.657
_diffrn_source 'Rotating-anode X-ray tube'
_diffrn_source_type 'Rigaku (Cu) X-ray Source'
_exptl_absorpt_coefficient_mu 0.636
_exptl_absorpt_correction_T_max 1.00000
_exptl_absorpt_correction_T_min 0.84820
_exptl_absorpt_correction_type multi-scan
_exptl_absorpt_process_details
;
CrysAlisPro 1.171.40.14a (Rigaku Oxford Diffraction, 2018)
Empirical absorption correction using spherical harmonics,
 implemented in SCALE3 ABSPACK scaling algorithm.
;
_exptl_crystal_colour yellow
_exptl_crystal_colour_primary yellow
_exptl_crystal_density_diffrn 1.156
_exptl_crystal_description block
_exptl_crystal_F_000 1256
_exptl_crystal_size_max 0.32
_exptl_crystal_size_mid 0.3
_exptl_crystal_size_min 0.27
_refine_diff_density_max 0.202
_refine_diff_density_min -0.147
_refine_diff_density_rms 0.030
_refine_ls_abs_structure_details
;
 Flack x determined using 1955 quotients [(I+)-(I-)]/[(I+)+(I-)]
 (Parsons, Flack and Wagner, Acta Cryst. B69 (2013) 249-259).
;
_refine_ls_abs_structure_Flack -0.01(13)
_refine_ls_extinction_coef 0.0016(4)
_refine_ls_extinction_expression Fc^*^=kFc[1+0.001xFc^2^\l^3^/sin(2\q)]^-1/4^
_refine_ls_extinction_method 'SHELXL-2018/3 (Sheldrick 2018)'
_refine_ls_goodness_of_fit_ref 1.057
_refine_ls_hydrogen_treatment constr
_refine_ls_matrix_type full
_refine_ls_number_parameters 394
_refine_ls_number_reflns 6519
_refine_ls_number_restraints 1
_refine_ls_restrained_S_all 1.058
_refine_ls_R_factor_all 0.0551
_refine_ls_R_factor_gt 0.0462
_refine_ls_shift/su_max 0.000
_refine_ls_shift/su_mean 0.000
_refine_ls_structure_factor_coef Fsqd
_refine_ls_weighting_details 'w=1/[\s^2^(Fo^2^)+(0.0898P)^2^+0.0401P] where P=(Fo^2^+2Fc^2^)/3'
_refine_ls_weighting_scheme calc
_refine_ls_wR_factor_gt 0.1338
_refine_ls_wR_factor_ref 0.1448
_reflns_Friedel_coverage 0.726
_reflns_Friedel_fraction_full 0.962
_reflns_Friedel_fraction_max 0.887
_reflns_number_gt 5311
_reflns_number_total 6519
_reflns_threshold_expression 'I > 2\s(I)'
_cod_data_source_file c9ob02490e2.cif
_cod_data_source_block njq-pm-8-300k
_cod_depositor_comments 'Adding full bibliography for 7157307.cif.'
_cod_original_cell_volume 3336.67(12)
_cod_database_code 7157307
_shelx_shelxl_version_number 2018/3
_shelx_space_group_comment
;
The symmetry employed for this shelxl refinement is uniquely defined
by the following loop, which should always be used as a source of
symmetry information in preference to the above space-group names.
They are only intended as comments.
;
_shelx_estimated_absorpt_t_max 0.847
_shelx_estimated_absorpt_t_min 0.822
_reflns_odcompleteness_completeness 99.97
_reflns_odcompleteness_iscentric 1
_reflns_odcompleteness_theta 68.13
_olex2_refinement_description
;
1. Fixed Uiso
 At 1.2 times of:
  All C(H) groups, All C(H,H) groups
 At 1.5 times of:
  All C(H,H,H) groups, All O(H) groups
2. Restrained distances
 H16-H11
 2.2 with sigma of 0.02
3.a Ternary CH refined with riding coordinates:
 C11(H11), C22(H22), C24(H24), C27(H27), C29(H29), C33(H33)
3.b Secondary CH2 refined with riding coordinates:
 C18(H18A,H18B), C23(H23A,H23B), C36(H36A,H36B)
3.c Idealised Me refined as rotating group:
 C26(H26A,H26B,H26C), C30(H30A,H30B,H30C), C32(H32A,H32B,H32C), C34(H34A,H34B,
 H34C), C35(H35A,H35B,H35C), C37(H37A,H37B,H37C), C38(H38A,H38B,H38C), C39(H39A,
 H39B,H39C), C40(H40A,H40B,H40C), C41(H41A,H41B,H41C), C42(H42A,H42B,H42C)
3.d Idealised tetrahedral OH refined as rotating group:
 O4(H4), O6(H6), O16(H16)
;
_olex2_submission_special_instructions 'No special instructions were received'
_oxdiff_exptl_absorpt_empirical_details
;
Empirical correction (ABSPACK) includes:
- Absorption correction using spherical harmonics
- Frame scaling
;
_oxdiff_exptl_absorpt_empirical_full_max 1.237
_oxdiff_exptl_absorpt_empirical_full_min 0.849

loop_
_space_group_symop_operation_xyz
'x, y, z'
'-x+1/2, -y, z+1/2'
'x+1/2, -y+1/2, -z'
'-x, y+1/2, -z+1/2'

loop_
_atom_site_label
_atom_site_type_symbol
_atom_site_fract_x
_atom_site_fract_y
_atom_site_fract_z
_atom_site_U_iso_or_equiv
_atom_site_adp_type
_atom_site_occupancy
_atom_site_site_symmetry_order
_atom_site_calc_flag
_atom_site_refinement_flags_posn
O1 O 0.27129(19) 0.55773(12) 0.42687(11) 0.0740(5) Uani 1 1 d .
O2 O 0.12500(19) 0.63392(12) 0.68638(10) 0.0720(5) Uani 1 1 d .
O4 O 0.3427(2) 0.46123(15) 0.52804(11) 0.0806(6) Uani 1 1 d .
H4 H 0.318781 0.493376 0.496553 0.121 Uiso 1 1 calc GR
O6 O 0.4654(2) 0.49891(17) 0.77617(12) 0.0891(7) Uani 1 1 d .
H6 H 0.511817 0.462006 0.765104 0.134 Uiso 1 1 calc GR
O14 O 0.5747(2) 0.40403(19) 0.69452(16) 0.1076(9) Uani 1 1 d .
O16 O 0.0146(4) 0.7158(2) 0.57222(14) 0.1303(13) Uani 1 1 d .
H16 H 0.053416 0.701214 0.607874 0.195 Uiso 1 1 calc DGR
O21 O 0.1202(3) 0.80657(14) 0.33315(15) 0.1124(10) Uani 1 1 d .
C3 C 0.2271(2) 0.54389(15) 0.60779(13) 0.0590(5) Uani 1 1 d .
C5 C 0.2023(2) 0.61754(15) 0.43522(14) 0.0609(6) Uani 1 1 d .
C7 C 0.3259(2) 0.49473(16) 0.59469(14) 0.0623(6) Uani 1 1 d .
C8 C 0.2981(3) 0.56749(18) 0.73347(14) 0.0657(6) Uani 1 1 d .
C9 C 0.1969(3) 0.67861(17) 0.37594(16) 0.0691(7) Uani 1 1 d .
C10 C 0.1326(3) 0.62562(16) 0.50062(14) 0.0627(6) Uani 1 1 d .
C11 C 0.1244(2) 0.55315(17) 0.55434(14) 0.0631(6) Uani 1 1 d .
H11 H 0.058721 0.569204 0.586222 0.076 Uiso 1 1 calc DR
C12 C 0.2199(2) 0.58205(16) 0.67677(14) 0.0605(6) Uani 1 1 d .
C13 C 0.3912(2) 0.51315(19) 0.71943(15) 0.0685(7) Uani 1 1 d .
C15 C 0.4095(2) 0.47560(18) 0.65037(16) 0.0672(6) Uani 1 1 d .
C17 C 0.5102(3) 0.4197(2) 0.64118(19) 0.0800(8) Uani 1 1 d .
C18 C 0.2829(3) 0.6046(2) 0.80826(16) 0.0815(8) Uani 1 1 d .
H18A H 0.338140 0.650040 0.814340 0.098 Uiso 1 1 calc R
H18B H 0.300605 0.563083 0.845085 0.098 Uiso 1 1 calc R
C19 C 0.0738(4) 0.6971(2) 0.51046(17) 0.0857(9) Uani 1 1 d .
C20 C 0.1294(4) 0.74521(17) 0.38533(18) 0.0816(9) Uani 1 1 d .
C22 C -0.0220(4) 0.6811(2) 0.76402(18) 0.0909(11) Uani 1 1 d .
H22 H -0.072390 0.692109 0.721473 0.109 Uiso 1 1 calc R
C23 C 0.0638(3) 0.5713(2) 0.83546(17) 0.0800(8) Uani 1 1 d .
H23A H 0.078971 0.521064 0.807742 0.096 Uiso 1 1 calc R
H23B H 0.062875 0.557565 0.887201 0.096 Uiso 1 1 calc R
C24 C 0.1583(3) 0.6363(2) 0.81953(15) 0.0789(8) Uani 1 1 d .
H24 H 0.160026 0.674628 0.861161 0.095 Uiso 1 1 calc R
C25 C 0.1085(4) 0.68373(18) 0.75381(17) 0.0825(9) Uani 1 1 d .
C26 C 0.2700(3) 0.6615(2) 0.3094(2) 0.0934(10) Uani 1 1 d .
H26A H 0.347996 0.645173 0.324138 0.140 Uiso 1 1 calc GR
H26B H 0.274625 0.710604 0.279886 0.140 Uiso 1 1 calc GR
H26C H 0.234444 0.617610 0.281573 0.140 Uiso 1 1 calc GR
C27 C 0.0794(3) 0.4731(2) 0.51809(18) 0.0800(8) Uani 1 1 d .
H27 H 0.138558 0.453977 0.482749 0.096 Uiso 1 1 calc R
C28 C -0.0527(3) 0.6094(2) 0.81269(18) 0.0863(9) Uani 1 1 d .
C29 C 0.5393(4) 0.3741(3) 0.5706(2) 0.1081(14) Uani 1 1 d .
H29 H 0.521960 0.411041 0.529342 0.130 Uiso 1 1 calc R
C30 C 0.0604(5) 0.4054(2) 0.5751(3) 0.1065(12) Uani 1 1 d .
H30A H 0.134743 0.390908 0.596896 0.160 Uiso 1 1 calc GR
H30B H 0.026812 0.357443 0.552057 0.160 Uiso 1 1 calc GR
H30C H 0.007796 0.425274 0.612425 0.160 Uiso 1 1 calc GR
C31 C 0.0630(5) 0.7651(2) 0.4542(2) 0.1040(14) Uani 1 1 d .
C32 C -0.0705(5) 0.7738(4) 0.4366(3) 0.154(3) Uani 1 1 d .
H32A H -0.099905 0.722191 0.417853 0.231 Uiso 1 1 calc GR
H32B H -0.081603 0.816569 0.400722 0.231 Uiso 1 1 calc GR
H32C H -0.112521 0.788036 0.480540 0.231 Uiso 1 1 calc GR
C33 C -0.1578(4) 0.5548(4) 0.7970(3) 0.1134(14) Uani 1 1 d .
H33 H -0.224544 0.591711 0.787121 0.136 Uiso 1 1 calc R
C34 C 0.0647(5) 0.7860(3) 0.2667(2) 0.1161(14) Uani 1 1 d .
H34A H -0.009648 0.759769 0.276612 0.174 Uiso 1 1 calc GR
H34B H 0.114082 0.748605 0.239510 0.174 Uiso 1 1 calc GR
H34C H 0.051853 0.835410 0.238518 0.174 Uiso 1 1 calc GR
C35 C -0.0361(4) 0.4895(3) 0.4775(3) 0.1138(14) Uani 1 1 d .
H35A H -0.093414 0.511310 0.511050 0.171 Uiso 1 1 calc GR
H35B H -0.064852 0.438657 0.456824 0.171 Uiso 1 1 calc GR
H35C H -0.022552 0.528971 0.438968 0.171 Uiso 1 1 calc GR
C36 C -0.0722(5) 0.6962(3) 0.8393(2) 0.1169(16) Uani 1 1 d .
H36A H -0.019449 0.717387 0.876748 0.140 Uiso 1 1 calc R
H36B H -0.152890 0.715991 0.842673 0.140 Uiso 1 1 calc R
C37 C 0.1635(6) 0.7672(2) 0.7403(3) 0.134(2) Uani 1 1 d .
H37A H 0.246207 0.760512 0.730724 0.201 Uiso 1 1 calc GR
H37B H 0.153036 0.801586 0.782801 0.201 Uiso 1 1 calc GR
H37C H 0.126311 0.792934 0.698890 0.201 Uiso 1 1 calc GR
C38 C 0.4594(8) 0.2985(3) 0.5649(3) 0.161(3) Uani 1 1 d .
H38A H 0.478252 0.260157 0.603382 0.242 Uiso 1 1 calc GR
H38B H 0.471048 0.272154 0.518279 0.242 Uiso 1 1 calc GR
H38C H 0.378551 0.315471 0.569393 0.242 Uiso 1 1 calc GR
C39 C 0.1111(10) 0.8470(3) 0.4861(3) 0.196(4) Uani 1 1 d .
H39A H 0.070423 0.859679 0.530842 0.293 Uiso 1 1 calc GR
H39B H 0.098925 0.891044 0.451508 0.293 Uiso 1 1 calc GR
H39C H 0.193997 0.841351 0.495820 0.293 Uiso 1 1 calc GR
C40 C 0.6683(6) 0.3500(7) 0.5668(4) 0.219(5) Uani 1 1 d .
H40A H 0.716402 0.398780 0.571011 0.328 Uiso 1 1 calc GR
H40B H 0.683943 0.323341 0.520744 0.328 Uiso 1 1 calc GR
H40C H 0.686463 0.312580 0.606079 0.328 Uiso 1 1 calc GR
C41 C -0.1405(6) 0.5029(4) 0.7298(4) 0.1395(19) Uani 1 1 d .
H41A H -0.123063 0.538177 0.688897 0.209 Uiso 1 1 calc GR
H41B H -0.211165 0.472030 0.720007 0.209 Uiso 1 1 calc GR
H41C H -0.076109 0.465180 0.737539 0.209 Uiso 1 1 calc GR
C42 C -0.1920(6) 0.5021(6) 0.8622(4) 0.175(3) Uani 1 1 d .
H42A H -0.124311 0.471758 0.879083 0.262 Uiso 1 1 calc GR
H42B H -0.252851 0.463890 0.848135 0.262 Uiso 1 1 calc GR
H42C H -0.220457 0.537137 0.900888 0.262 Uiso 1 1 calc GR

loop_
_atom_site_aniso_label
_atom_site_aniso_U_11
_atom_site_aniso_U_22
_atom_site_aniso_U_33
_atom_site_aniso_U_23
_atom_site_aniso_U_13
_atom_site_aniso_U_12
O1 0.0836(12) 0.0697(11) 0.0686(11) 0.0027(9) 0.0025(9) 0.0162(10)
O2 0.0888(12) 0.0748(11) 0.0524(8) -0.0038(8) -0.0047(9) 0.0179(10)
O4 0.0919(14) 0.0876(13) 0.0624(10) -0.0067(10) -0.0084(10) 0.0318(11)
O6 0.0787(13) 0.1165(18) 0.0720(12) 0.0115(12) -0.0243(10) 0.0036(12)
O14 0.0944(16) 0.129(2) 0.0996(17) 0.0110(16) -0.0264(13) 0.0367(16)
O16 0.193(3) 0.129(2) 0.0687(14) -0.0086(14) -0.0049(17) 0.097(2)
O21 0.181(3) 0.0667(12) 0.0900(16) 0.0148(12) -0.0406(18) 0.0032(16)
C3 0.0670(13) 0.0558(12) 0.0542(12) 0.0034(10) -0.0049(10) -0.0009(11)
C5 0.0659(13) 0.0536(12) 0.0631(13) -0.0020(11) -0.0105(11) -0.0009(11)
C7 0.0688(14) 0.0594(13) 0.0587(13) 0.0028(11) -0.0042(11) 0.0047(11)
C8 0.0724(15) 0.0687(14) 0.0561(13) 0.0049(11) -0.0085(11) -0.0066(13)
C9 0.0796(16) 0.0585(13) 0.0692(15) 0.0065(12) -0.0111(12) -0.0105(13)
C10 0.0729(14) 0.0588(13) 0.0564(12) -0.0037(11) -0.0125(11) 0.0118(12)
C11 0.0659(13) 0.0674(14) 0.0561(12) 0.0003(11) -0.0045(11) 0.0065(12)
C12 0.0686(14) 0.0575(12) 0.0555(12) 0.0035(10) -0.0023(11) 0.0023(11)
C13 0.0647(14) 0.0799(17) 0.0610(13) 0.0113(13) -0.0134(11) -0.0085(13)
C15 0.0640(14) 0.0704(15) 0.0673(14) 0.0118(12) -0.0056(11) 0.0023(12)
C17 0.0712(16) 0.0871(19) 0.0818(18) 0.0180(16) -0.0056(14) 0.0123(15)
C18 0.091(2) 0.096(2) 0.0573(13) -0.0024(15) -0.0141(14) -0.0088(18)
C19 0.117(2) 0.0802(18) 0.0604(15) -0.0074(14) -0.0155(16) 0.0382(19)
C20 0.114(2) 0.0554(14) 0.0749(17) 0.0055(13) -0.0297(17) 0.0016(15)
C22 0.123(3) 0.087(2) 0.0634(16) -0.0056(15) -0.0022(16) 0.046(2)
C23 0.0910(19) 0.0899(19) 0.0591(14) 0.0104(14) 0.0009(13) 0.0251(17)
C24 0.101(2) 0.0821(18) 0.0533(13) -0.0083(13) -0.0053(13) 0.0072(17)
C25 0.122(3) 0.0647(15) 0.0607(14) -0.0080(13) -0.0042(16) 0.0113(17)
C26 0.097(2) 0.093(2) 0.090(2) 0.0235(18) 0.0140(19) -0.0108(19)
C27 0.0888(19) 0.0809(18) 0.0704(16) -0.0053(14) -0.0055(14) -0.0067(16)
C28 0.089(2) 0.104(2) 0.0655(15) 0.0064(16) 0.0092(15) 0.0304(19)
C29 0.108(3) 0.137(4) 0.080(2) 0.021(2) 0.0050(19) 0.058(3)
C30 0.131(3) 0.081(2) 0.107(3) 0.013(2) -0.021(2) -0.023(2)
C31 0.165(4) 0.0716(18) 0.0757(19) -0.0073(15) -0.029(2) 0.046(2)
C32 0.169(5) 0.193(5) 0.099(3) 0.026(3) -0.005(3) 0.116(5)
C33 0.080(2) 0.152(4) 0.108(3) 0.013(3) 0.0114(19) 0.018(2)
C34 0.136(3) 0.122(3) 0.090(3) 0.024(2) -0.031(2) 0.008(3)
C35 0.106(3) 0.124(3) 0.111(3) 0.006(3) -0.043(2) -0.024(3)
C36 0.153(4) 0.125(3) 0.0727(19) -0.008(2) 0.005(2) 0.071(3)
C37 0.236(7) 0.072(2) 0.095(3) 0.001(2) -0.017(3) -0.019(3)
C38 0.274(9) 0.103(3) 0.107(3) -0.011(3) -0.009(5) 0.037(5)
C39 0.398(14) 0.067(2) 0.121(4) -0.021(2) -0.067(6) 0.038(5)
C40 0.150(5) 0.383(13) 0.124(4) 0.056(6) 0.029(4) 0.154(7)
C41 0.121(4) 0.155(5) 0.142(4) -0.006(4) -0.001(3) -0.025(3)
C42 0.134(4) 0.242(8) 0.149(5) 0.047(5) 0.052(4) -0.018(5)

loop_
_atom_type_symbol
_atom_type_description
_atom_type_scat_dispersion_real
_atom_type_scat_dispersion_imag
_atom_type_scat_source
C C 0.0181 0.0091 'International Tables Vol C Tables 4.2.6.8 and 6.1.1.4'
H H 0.0000 0.0000 'International Tables Vol C Tables 4.2.6.8 and 6.1.1.4'
O O 0.0492 0.0322 'International Tables Vol C Tables 4.2.6.8 and 6.1.1.4'

loop_
_geom_angle_atom_site_label_1
_geom_angle_atom_site_label_2
_geom_angle_atom_site_label_3
_geom_angle
C12 O2 C25 122.4(2)
C7 O4 H4 109.5
C13 O6 H6 109.5
C19 O16 H16 109.5
C20 O21 C34 117.4(3)
C7 C3 C11 124.0(2)
C7 C3 C12 116.7(2)
C12 C3 C11 119.1(2)
O1 C5 C9 117.0(2)
O1 C5 C10 121.0(2)
C10 C5 C9 122.0(2)
O4 C7 C3 119.9(2)
O4 C7 C15 117.7(2)
C3 C7 C15 122.4(2)
C12 C8 C13 117.0(2)
C12 C8 C18 122.6(3)
C13 C8 C18 120.3(2)
C5 C9 C26 116.9(3)
C20 C9 C5 118.1(3)
C20 C9 C26 124.9(3)
C5 C10 C11 119.8(2)
C19 C10 C5 117.5(3)
C19 C10 C11 122.7(3)
C3 C11 C10 116.0(2)
C3 C11 H11 103.0
C3 C11 C27 116.5(2)
C10 C11 H11 103.0
C10 C11 C27 112.7(2)
C27 C11 H11 103.0
O2 C12 C3 115.2(2)
O2 C12 C8 120.7(2)
C8 C12 C3 124.0(2)
O6 C13 C8 115.8(3)
O6 C13 C15 121.3(3)
C8 C13 C15 122.9(2)
C7 C15 C17 124.8(3)
C13 C15 C7 116.5(2)
C13 C15 C17 118.7(2)
O14 C17 C15 119.6(3)
O14 C17 C29 116.0(3)
C15 C17 C29 124.4(3)
C8 C18 H18A 109.3
C8 C18 H18B 109.3
C8 C18 C24 111.4(2)
H18A C18 H18B 108.0
C24 C18 H18A 109.3
C24 C18 H18B 109.3
O16 C19 C31 111.6(3)
C10 C19 O16 123.4(3)
C10 C19 C31 124.9(3)
O21 C20 C31 112.8(3)
C9 C20 O21 122.3(3)
C9 C20 C31 124.7(3)
C25 C22 H22 118.3
C25 C22 C28 109.0(3)
C25 C22 C36 118.9(4)
C28 C22 H22 118.3
C28 C22 C36 59.8(3)
C36 C22 H22 118.3
H23A C23 H23B 108.7
C24 C23 H23A 110.5
C24 C23 H23B 110.5
C28 C23 H23A 110.5
C28 C23 H23B 110.5
C28 C23 C24 106.3(3)
C18 C24 C23 116.6(3)
C18 C24 H24 107.4
C18 C24 C25 113.9(3)
C23 C24 H24 107.4
C23 C24 C25 103.5(3)
C25 C24 H24 107.4
O2 C25 C22 102.4(3)
O2 C25 C24 109.5(2)
O2 C25 C37 107.3(3)
C22 C25 C24 104.7(3)
C22 C25 C37 117.2(4)
C37 C25 C24 115.0(3)
C9 C26 H26A 109.5
C9 C26 H26B 109.5
C9 C26 H26C 109.5
H26A C26 H26B 109.5
H26A C26 H26C 109.5
H26B C26 H26C 109.5
C11 C27 H27 108.7
C30 C27 C11 110.7(3)
C30 C27 H27 108.7
C30 C27 C35 109.6(3)
C35 C27 C11 110.3(3)
C35 C27 H27 108.7
C22 C28 C23 105.8(3)
C22 C28 C33 121.4(3)
C33 C28 C23 120.2(3)
C36 C28 C22 60.4(3)
C36 C28 C23 114.7(4)
C36 C28 C33 119.4(4)
C17 C29 H29 108.3
C17 C29 C38 108.4(4)
C38 C29 H29 108.3
C40 C29 C17 111.9(5)
C40 C29 H29 108.3
C40 C29 C38 111.4(6)
C27 C30 H30A 109.5
C27 C30 H30B 109.5
C27 C30 H30C 109.5
H30A C30 H30B 109.5
H30A C30 H30C 109.5
H30B C30 H30C 109.5
C19 C31 C32 106.6(4)
C19 C31 C39 109.6(3)
C20 C31 C19 112.1(3)
C20 C31 C32 109.6(3)
C20 C31 C39 108.8(5)
C39 C31 C32 110.1(5)
C31 C32 H32A 109.5
C31 C32 H32B 109.5
C31 C32 H32C 109.5
H32A C32 H32B 109.5
H32A C32 H32C 109.5
H32B C32 H32C 109.5
C28 C33 H33 106.8
C28 C33 C42 112.4(5)
C41 C33 C28 112.2(4)
C41 C33 H33 106.8
C41 C33 C42 111.4(6)
C42 C33 H33 106.8
O21 C34 H34A 109.5
O21 C34 H34B 109.5
O21 C34 H34C 109.5
H34A C34 H34B 109.5
H34A C34 H34C 109.5
H34B C34 H34C 109.5
C27 C35 H35A 109.5
C27 C35 H35B 109.5
C27 C35 H35C 109.5
H35A C35 H35B 109.5
H35A C35 H35C 109.5
H35B C35 H35C 109.5
C22 C36 H36A 117.8
C22 C36 H36B 117.8
C28 C36 C22 59.8(2)
C28 C36 H36A 117.8
C28 C36 H36B 117.8
H36A C36 H36B 114.9
C25 C37 H37A 109.5
C25 C37 H37B 109.5
C25 C37 H37C 109.5
H37A C37 H37B 109.5
H37A C37 H37C 109.5
H37B C37 H37C 109.5
C29 C38 H38A 109.5
C29 C38 H38B 109.5
C29 C38 H38C 109.5
H38A C38 H38B 109.5
H38A C38 H38C 109.5
H38B C38 H38C 109.5
C31 C39 H39A 109.5
C31 C39 H39B 109.5
C31 C39 H39C 109.5
H39A C39 H39B 109.5
H39A C39 H39C 109.5
H39B C39 H39C 109.5
C29 C40 H40A 109.5
C29 C40 H40B 109.5
C29 C40 H40C 109.5
H40A C40 H40B 109.5
H40A C40 H40C 109.5
H40B C40 H40C 109.5
C33 C41 H41A 109.5
C33 C41 H41B 109.5
C33 C41 H41C 109.5
H41A C41 H41B 109.5
H41A C41 H41C 109.5
H41B C41 H41C 109.5
C33 C42 H42A 109.5
C33 C42 H42B 109.5
C33 C42 H42C 109.5
H42A C42 H42B 109.5
H42A C42 H42C 109.5
H42B C42 H42C 109.5

loop_
_geom_bond_atom_site_label_1
_geom_bond_atom_site_label_2
_geom_bond_distance
O1 C5 1.251(3)
O2 C12 1.374(3)
O2 C25 1.482(3)
O4 H4 0.8200
O4 C7 1.345(3)
O6 H6 0.8200
O6 C13 1.353(3)
O14 C17 1.244(4)
O16 H16 0.8200
O16 C19 1.346(4)
O21 C20 1.377(4)
O21 C34 1.407(5)
C3 C7 1.393(4)
C3 C11 1.526(4)
C3 C12 1.404(4)
C5 C9 1.464(4)
C5 C10 1.437(4)
C7 C15 1.423(4)
C8 C12 1.383(4)
C8 C13 1.395(4)
C8 C18 1.501(4)
C9 C20 1.330(4)
C9 C26 1.496(5)
C10 C11 1.529(4)
C10 C19 1.344(4)
C11 H11 0.9800
C11 C27 1.538(4)
C13 C15 1.414(4)
C15 C17 1.465(4)
C17 C29 1.519(6)
C18 H18A 0.9700
C18 H18B 0.9700
C18 C24 1.516(5)
C19 C31 1.507(5)
C20 C31 1.499(6)
C22 H22 0.9800
C22 C25 1.491(6)
C22 C28 1.500(5)
C22 C36 1.508(5)
C23 H23A 0.9700
C23 H23B 0.9700
C23 C24 1.527(5)
C23 C28 1.515(5)
C24 H24 0.9800
C24 C25 1.531(4)
C25 C37 1.504(6)
C26 H26A 0.9600
C26 H26B 0.9600
C26 H26C 0.9600
C27 H27 0.9800
C27 C30 1.524(5)
C27 C35 1.528(5)
C28 C33 1.508(7)
C28 C36 1.499(6)
C29 H29 0.9800
C29 C38 1.523(9)
C29 C40 1.515(7)
C30 H30A 0.9600
C30 H30B 0.9600
C30 H30C 0.9600
C31 C32 1.553(8)
C31 C39 1.544(7)
C32 H32A 0.9600
C32 H32B 0.9600
C32 H32C 0.9600
C33 H33 0.9800
C33 C41 1.498(8)
C33 C42 1.513(8)
C34 H34A 0.9600
C34 H34B 0.9600
C34 H34C 0.9600
C35 H35A 0.9600
C35 H35B 0.9600
C35 H35C 0.9600
C36 H36A 0.9700
C36 H36B 0.9700
C37 H37A 0.9600
C37 H37B 0.9600
C37 H37C 0.9600
C38 H38A 0.9600
C38 H38B 0.9600
C38 H38C 0.9600
C39 H39A 0.9600
C39 H39B 0.9600
C39 H39C 0.9600
C40 H40A 0.9600
C40 H40B 0.9600
C40 H40C 0.9600
C41 H41A 0.9600
C41 H41B 0.9600
C41 H41C 0.9600
C42 H42A 0.9600
C42 H42B 0.9600
C42 H42C 0.9600

loop_
_geom_hbond_atom_site_label_D
_geom_hbond_atom_site_label_H
_geom_hbond_atom_site_label_A
_geom_hbond_distance_DH
_geom_hbond_distance_HA
_geom_hbond_distance_DA
_geom_hbond_angle_DHA
_geom_hbond_publ_flag
O4 H4 O1 0.82 1.73 2.547(3) 177.1 yes
O6 H6 O14 0.82 1.74 2.470(4) 146.5 yes
O16 H16 O2 0.82 1.97 2.766(3) 162.7 yes

loop_
_geom_torsion_atom_site_label_1
_geom_torsion_atom_site_label_2
_geom_torsion_atom_site_label_3
_geom_torsion_atom_site_label_4
_geom_torsion
O1 C5 C9 C20 -176.2(3)
O1 C5 C9 C26 3.0(4)
O1 C5 C10 C11 -11.6(4)
O1 C5 C10 C19 170.5(3)
O4 C7 C15 C13 178.6(3)
O4 C7 C15 C17 -2.3(4)
O6 C13 C15 C7 179.8(3)
O6 C13 C15 C17 0.7(4)
O14 C17 C29 C38 96.9(5)
O14 C17 C29 C40 -26.4(7)
O16 C19 C31 C20 179.6(4)
O16 C19 C31 C32 -60.5(5)
O16 C19 C31 C39 58.7(7)
O21 C20 C31 C19 179.8(3)
O21 C20 C31 C32 61.7(5)
O21 C20 C31 C39 -58.8(5)
C3 C7 C15 C13 -3.6(4)
C3 C7 C15 C17 175.5(3)
C3 C11 C27 C30 48.2(4)
C3 C11 C27 C35 169.7(3)
C5 C9 C20 O21 179.0(3)
C5 C9 C20 C31 3.6(5)
C5 C10 C11 C3 81.6(3)
C5 C10 C11 C27 -56.4(3)
C5 C10 C19 O16 -173.6(4)
C5 C10 C19 C31 8.0(5)
C7 C3 C11 C10 -92.4(3)
C7 C3 C11 C27 43.9(4)
C7 C3 C12 O2 176.3(2)
C7 C3 C12 C8 -6.3(4)
C7 C15 C17 O14 -176.5(3)
C7 C15 C17 C29 0.0(5)
C8 C13 C15 C7 -1.1(4)
C8 C13 C15 C17 179.8(3)
C8 C18 C24 C23 77.3(3)
C8 C18 C24 C25 -43.3(4)
C9 C5 C10 C11 169.0(2)
C9 C5 C10 C19 -8.9(4)
C9 C20 C31 C19 -4.4(6)
C9 C20 C31 C32 -122.5(4)
C9 C20 C31 C39 117.0(4)
C10 C5 C9 C20 3.3(4)
C10 C5 C9 C26 -177.6(3)
C10 C11 C27 C30 -174.0(3)
C10 C11 C27 C35 -52.5(4)
C10 C19 C31 C20 -1.8(6)
C10 C19 C31 C32 118.1(5)
C10 C19 C31 C39 -122.7(6)
C11 C3 C7 O4 9.3(4)
C11 C3 C7 C15 -168.5(2)
C11 C3 C12 O2 -7.9(3)
C11 C3 C12 C8 169.5(2)
C11 C10 C19 O16 8.6(5)
C11 C10 C19 C31 -169.9(4)
C12 O2 C25 C22 -143.2(3)
C12 O2 C25 C24 -32.5(4)
C12 O2 C25 C37 92.9(4)
C12 C3 C7 O4 -175.2(2)
C12 C3 C7 C15 7.1(4)
C12 C3 C11 C10 92.2(3)
C12 C3 C11 C27 -131.5(3)
C12 C8 C13 O6 -179.0(3)
C12 C8 C13 C15 1.9(4)
C12 C8 C18 C24 17.0(4)
C13 C8 C12 O2 179.2(2)
C13 C8 C12 C3 1.9(4)
C13 C8 C18 C24 -160.3(3)
C13 C15 C17 O14 2.6(5)
C13 C15 C17 C29 179.0(4)
C15 C17 C29 C38 -79.6(5)
C15 C17 C29 C40 157.1(5)
C18 C8 C12 O2 1.8(4)
C18 C8 C12 C3 -175.4(3)
C18 C8 C13 O6 -1.5(4)
C18 C8 C13 C15 179.4(3)
C18 C24 C25 O2 50.5(4)
C18 C24 C25 C22 159.6(3)
C18 C24 C25 C37 -70.4(4)
C19 C10 C11 C3 -100.7(3)
C19 C10 C11 C27 121.4(3)
C22 C28 C33 C41 69.1(5)
C22 C28 C33 C42 -164.5(4)
C23 C24 C25 O2 -77.2(3)
C23 C24 C25 C22 31.9(3)
C23 C24 C25 C37 162.0(4)
C23 C28 C33 C41 -67.5(5)
C23 C28 C33 C42 58.9(6)
C23 C28 C36 C22 94.8(3)
C24 C23 C28 C22 17.2(3)
C24 C23 C28 C33 159.6(3)
C24 C23 C28 C36 -47.0(4)
C25 O2 C12 C3 -175.6(3)
C25 O2 C12 C8 6.9(4)
C25 C22 C28 C23 3.2(4)
C25 C22 C28 C33 -138.7(4)
C25 C22 C28 C36 113.0(4)
C25 C22 C36 C28 -96.3(4)
C26 C9 C20 O21 0.0(5)
C26 C9 C20 C31 -175.5(4)
C28 C22 C25 O2 92.1(3)
C28 C22 C25 C24 -22.1(3)
C28 C22 C25 C37 -150.9(3)
C28 C23 C24 C18 -156.3(3)
C28 C23 C24 C25 -30.4(3)
C33 C28 C36 C22 -111.6(4)
C34 O21 C20 C9 67.1(5)
C34 O21 C20 C31 -116.9(4)
C36 C22 C25 O2 157.4(3)
C36 C22 C25 C24 43.2(4)
C36 C22 C25 C37 -85.6(4)
C36 C22 C28 C23 -109.8(4)
C36 C22 C28 C33 108.3(4)
C36 C28 C33 C41 140.4(4)
C36 C28 C33 C42 -93.2(5)
